data_4336218
loop_
_publ_author_name
'Michael D. Randles'
'Peter V. Simpson'
'Vivek Gupta'
'Junhong Fu'
'Graeme J. Moxey'
'Torsten Schwich'
'Alan L. Criddle'
'Simon Petrie'
'Jonathan G. MacLellan'
'Stuart R. Batten'
'Robert Stranger'
'Marie P. Cifuentes'
'Mark G. Humphrey'

_publ_section_title
;
 Syntheses of Pentanuclear Group 6 Iridium Clusters by Core Expansion of
 Tetranuclear Clusters with Ir(CO)2(\h5-C5Me4R) (R = H, Me)
;
_journal_name_full 'Inorganic Chemistry'
_journal_page_first 11256
_journal_page_last 11268
_journal_paper_doi 10.1021/ic401502f
_journal_volume 52
_journal_year 2013
_chemical_formula_moiety '2(C25 H20 Ir4 Mo1 O10), C H2 Cl2'
_chemical_formula_sum 'C51 H42 Cl2 Ir8 Mo2 O20'
_chemical_formula_weight 2775.42
_space_group_IT_number 61
_symmetry_cell_setting orthorhombic
_symmetry_space_group_name_Hall '-P 2ac 2ab'
_symmetry_space_group_name_H-M 'P b c a'
_atom_sites_solution_hydrogens geom
_atom_sites_solution_primary direct
_audit_creation_date 12-08-22
_audit_creation_method CRYSTALS_ver_14.23
_cell_angle_alpha 90
_cell_angle_beta 90
_cell_angle_gamma 90
_cell_formula_units_Z 4
_cell_length_a 17.90450(10)
_cell_length_b 18.0268(2)
_cell_length_c 18.44000(10)
_cell_measurement_reflns_used 133588
_cell_measurement_temperature 200
_cell_measurement_theta_max 27
_cell_measurement_theta_min 3
_cell_volume 5951.71(8)
_computing_cell_refinement 'DENZO/SCALEPACK (Otwinowski & Minor, 1997)'
_computing_data_collection 'COLLECT (Nonius, 2001).'
_computing_data_reduction 'DENZO/SCALEPACK (Otwinowski & Minor, 1997)'
_computing_molecular_graphics
;
ORTEP-II (Johnson 1976) in teXsan (MSC, 1992-1997)
;
_computing_publication_material 'CRYSTALS (Betteridge et al., 2003)'
_computing_structure_refinement 'CRYSTALS (Betteridge et al., 2003)'
_computing_structure_solution 'SIR92 (Altomare et al., 1994)'
_diffrn_ambient_temperature 200
_diffrn_measured_fraction_theta_full 0.998
_diffrn_measured_fraction_theta_max 0.998
_diffrn_measurement_device Area
_diffrn_measurement_device_type 'Nonius KappaCCD'
_diffrn_measurement_method '\f and \w scans with CCD'
_diffrn_radiation_monochromator graphite
_diffrn_radiation_type 'Mo K\a'
_diffrn_radiation_wavelength 0.71073
_diffrn_reflns_av_R_equivalents 0.077
_diffrn_reflns_limit_h_max 23
_diffrn_reflns_limit_h_min -23
_diffrn_reflns_limit_k_max 23
_diffrn_reflns_limit_k_min -23
_diffrn_reflns_limit_l_max 23
_diffrn_reflns_limit_l_min -23
_diffrn_reflns_number 70814
_diffrn_reflns_theta_full 27.491
_diffrn_reflns_theta_max 27.491
_diffrn_reflns_theta_min 2.730
_diffrn_standards_number 0
_exptl_absorpt_coefficient_mu 18.376
_exptl_absorpt_correction_T_max 0.487
_exptl_absorpt_correction_T_min 0.119
_exptl_absorpt_correction_type integration
_exptl_absorpt_process_details
;
via gaussian method (Coppens, 1970) implemented in maXus (2000)
;
_exptl_crystal_colour 'dark red'
_exptl_crystal_density_diffrn 3.097
_exptl_crystal_description plate
_exptl_crystal_F_000 4968
_exptl_crystal_size_max 0.190
_exptl_crystal_size_mid 0.130
_exptl_crystal_size_min 0.040
_refine_diff_density_max 1.65
_refine_diff_density_min -2.22
_refine_ls_extinction_method none
_refine_ls_goodness_of_fit_ref 0.9484
_refine_ls_hydrogen_treatment constr
_refine_ls_matrix_type full
_refine_ls_number_parameters 379
_refine_ls_number_reflns 6807
_refine_ls_number_restraints 9
_refine_ls_R_factor_all 0.0393
_refine_ls_R_factor_gt 0.0252
_refine_ls_shift/su_max 0.0018706
_refine_ls_shift/su_mean 0.0509109
_refine_ls_structure_factor_coef Fsqd
_refine_ls_weighting_details
;
 Method, part 1, Chebychev polynomial, (Watkin, 1994, Prince, 1982) 
 [weight] = 1.0/[A~0~*T~0~(x)+A~1~*T~1~(x) ... +A~n-1~]*T~n-1~(x)] 
 where A~i~ are the Chebychev coefficients listed below and x= Fcalc/Fmax 
 Method = Robust Weighting (Prince, 1982) 
 W = [weight] * [1-(deltaF/6*sigmaF)^2^]^2^ 
 A~i~ are: 
 32.5 51.6 30.0 11.8 1.96 
;
_refine_ls_weighting_scheme calc
_refine_ls_wR_factor_all 0.0799
_refine_ls_wR_factor_gt 0.0634
_refine_ls_wR_factor_ref 0.0799
_reflns_limit_h_max 23
_reflns_limit_h_min 0
_reflns_limit_k_max 23
_reflns_limit_k_min 0
_reflns_limit_l_max 23
_reflns_limit_l_min 0
_reflns_number_gt 4945
_reflns_number_total 6822
_reflns_threshold_expression I>2.0\s(I)
_oxford_diffrn_Wilson_B_factor 2.30
_oxford_diffrn_Wilson_scale 211.84
_oxford_refine_ls_r_factor_ref 0.0393
_oxford_refine_ls_scale 0.071301(11)
_oxford_reflns_number_all 6807
_oxford_reflns_threshold_expression_ref I>-10.0\s(I)
_cod_data_source_file ic401502f_si_002_01.cif
_cod_data_source_block 1a
_cod_original_sg_symbol_H-M 'P b c a '
_cod_database_code 4336218

loop_
_symmetry_equiv_pos_as_xyz
x,y,z
-x,-y,-z
-x+1/2,y+1/2,z
x+1/2,-y+1/2,-z
x,-y+1/2,z+1/2
-x,y+1/2,-z+1/2
-x+1/2,-y,z+1/2
x+1/2,y,-z+1/2

loop_
_atom_site_label
_atom_site_type_symbol
_atom_site_fract_x
_atom_site_fract_y
_atom_site_fract_z
_atom_site_U_iso_or_equiv
_atom_site_occupancy
_atom_site_adp_type
_atom_site_refinement_flags_posn
_atom_site_refinement_flags_adp
Ir2 Ir 0.343051(15) 0.239519(15) 0.413394(16) 0.0282 1.0000 Uani . .
Ir3 Ir 0.258181(17) 0.156839(17) 0.320350(16) 0.0324 1.0000 Uani . .
Ir4 Ir 0.404649(17) 0.122786(17) 0.337479(15) 0.0313 1.0000 Uani . .
Ir5 Ir 0.197419(15) 0.205094(16) 0.447985(16) 0.0298 1.0000 Uani . .
Mo1 Mo 0.30732(3) 0.08952(3) 0.44692(3) 0.0256 1.0000 Uani . .
Cl900 Cl 0.4671(3) 0.4475(3) 0.4491(5) 0.1618 1.0000 Uani D U
O111 O 0.3460(4) 0.1631(4) 0.5966(3) 0.0470 1.0000 Uani . .
O141 O 0.4785(3) 0.0818(3) 0.4769(3) 0.0355 1.0000 Uani . .
O221 O 0.4881(4) 0.2694(4) 0.4916(5) 0.0594 1.0000 Uani . .
O222 O 0.3575(5) 0.3646(4) 0.3051(4) 0.0594 1.0000 Uani . .
O251 O 0.2736(4) 0.3299(4) 0.5363(3) 0.0445 1.0000 Uani . .
O331 O 0.2397(5) 0.0260(5) 0.2207(5) 0.0813 1.0000 Uani . .
O332 O 0.2281(5) 0.2784(6) 0.2096(5) 0.0853 1.0000 Uani . .
O351 O 0.1012(3) 0.1012(4) 0.3537(4) 0.0507 1.0000 Uani . .
O551 O 0.1270(4) 0.1508(4) 0.5869(4) 0.0540 1.0000 Uani . .
O552 O 0.0849(3) 0.3235(3) 0.4074(4) 0.0475 1.0000 Uani . .
C1 C 0.2300(5) -0.0119(5) 0.4181(6) 0.0476 1.0000 Uani . .
C2 C 0.2185(5) 0.0054(5) 0.4912(6) 0.0501 1.0000 Uani . .
C3 C 0.2855(6) -0.0058(5) 0.5284(5) 0.0449 1.0000 Uani . .
C4 C 0.3395(5) -0.0309(4) 0.4795(5) 0.0400 1.0000 Uani . .
C5 C 0.3056(6) -0.0351(4) 0.4108(5) 0.0457 1.0000 Uani . .
C6 C 0.5265(5) 0.1298(5) 0.3148(5) 0.0403 1.0000 Uani . .
C7 C 0.5027(5) 0.0543(5) 0.3046(4) 0.0395 1.0000 Uani . .
C8 C 0.4486(6) 0.0535(6) 0.2476(5) 0.0518 1.0000 Uani . .
C9 C 0.4402(6) 0.1279(7) 0.2217(5) 0.0616 1.0000 Uani . .
C10 C 0.4875(6) 0.1745(6) 0.2621(5) 0.0533 1.0000 Uani . .
C11 C 0.5861(5) 0.1558(6) 0.3639(6) 0.0547 1.0000 Uani . .
C12 C 0.5352(6) -0.0125(6) 0.3421(5) 0.0512 1.0000 Uani . .
C13 C 0.4176(7) -0.0162(9) 0.2159(7) 0.0862 1.0000 Uani . .
C14 C 0.3973(9) 0.1510(11) 0.1561(6) 0.1009 1.0000 Uani . .
C15 C 0.5032(8) 0.2548(7) 0.2511(9) 0.0870 1.0000 Uani . .
C111 C 0.3303(4) 0.1419(4) 0.5405(4) 0.0307 1.0000 Uani . .
C141 C 0.4240(4) 0.0916(4) 0.4435(4) 0.0280 1.0000 Uani . .
C221 C 0.4333(5) 0.2588(5) 0.4628(5) 0.0412 1.0000 Uani . .
C222 C 0.3512(5) 0.3170(5) 0.3446(5) 0.0431 1.0000 Uani . .
C251 C 0.2758(4) 0.2863(4) 0.4915(4) 0.0301 1.0000 Uani . .
C331 C 0.2485(6) 0.0750(7) 0.2580(5) 0.0533 1.0000 Uani . .
C332 C 0.2394(5) 0.2341(6) 0.2506(5) 0.0500 1.0000 Uani . .
C351 C 0.1557(5) 0.1339(5) 0.3655(5) 0.0371 1.0000 Uani . .
C551 C 0.1528(5) 0.1725(5) 0.5343(5) 0.0415 1.0000 Uani . .
C552 C 0.1280(4) 0.2812(5) 0.4238(5) 0.0355 1.0000 Uani . .
C900 C 0.504(2) 0.4593(11) 0.5368(13) 0.1629 0.5000 Uani D U
H11 H 0.1928 -0.0131 0.3813 0.0571 1.0000 Uiso R .
H21 H 0.1720 0.0181 0.5126 0.0603 1.0000 Uiso R .
H31 H 0.2917 -0.0026 0.5794 0.0541 1.0000 Uiso R .
H41 H 0.3882 -0.0479 0.4916 0.0481 1.0000 Uiso R .
H51 H 0.3278 -0.0547 0.3681 0.0549 1.0000 Uiso R .
H111 H 0.5903 0.2082 0.3602 0.0657 1.0000 Uiso R .
H112 H 0.6321 0.1335 0.3505 0.0657 1.0000 Uiso R .
H113 H 0.5741 0.1426 0.4124 0.0657 1.0000 Uiso R .
H121 H 0.5100 -0.0559 0.3261 0.0615 1.0000 Uiso R .
H122 H 0.5868 -0.0163 0.3308 0.0615 1.0000 Uiso R .
H123 H 0.5292 -0.0073 0.3930 0.0615 1.0000 Uiso R .
H131 H 0.3827 -0.0042 0.1789 0.1041 1.0000 Uiso R .
H132 H 0.4570 -0.0449 0.1958 0.1041 1.0000 Uiso R .
H133 H 0.3933 -0.0439 0.2528 0.1041 1.0000 Uiso R .
H141 H 0.3696 0.1096 0.1388 0.1238 1.0000 Uiso R .
H142 H 0.4308 0.1673 0.1195 0.1238 1.0000 Uiso R .
H143 H 0.3640 0.1901 0.1682 0.1238 1.0000 Uiso R .
H151 H 0.4716 0.2736 0.2140 0.1038 1.0000 Uiso R .
H152 H 0.5539 0.2611 0.2373 0.1038 1.0000 Uiso R .
H153 H 0.4941 0.2808 0.2950 0.1038 1.0000 Uiso R .
H9001 H 0.5455 0.4273 0.5427 0.1957 0.5000 Uiso R .
H9002 H 0.4666 0.4470 0.5715 0.1957 0.5000 Uiso R .

loop_
_atom_site_aniso_label
_atom_site_aniso_U_11
_atom_site_aniso_U_22
_atom_site_aniso_U_33
_atom_site_aniso_U_23
_atom_site_aniso_U_13
_atom_site_aniso_U_12
Ir2 0.02510(13) 0.02746(13) 0.03206(15) 0.00094(11) -0.00071(10) 0.00024(10)
Ir3 0.03286(15) 0.03722(16) 0.02704(14) -0.00039(11) -0.00747(11) 0.00435(12)
Ir4 0.03227(15) 0.03724(16) 0.02446(13) 0.00238(11) 0.00179(11) 0.00875(12)
Ir5 0.02332(13) 0.03125(15) 0.03487(15) 0.00031(11) -0.00067(10) 0.00226(10)
Mo1 0.0252(3) 0.0249(3) 0.0267(3) 0.0005(2) -0.0028(2) 0.0010(2)
Cl900 0.099(4) 0.089(3) 0.297(9) 0.009(4) 0.051(5) 0.024(3)
O111 0.063(4) 0.047(4) 0.030(3) -0.005(3) -0.011(3) 0.007(3)
O141 0.032(3) 0.041(3) 0.033(3) 0.005(2) -0.005(2) 0.002(2)
O221 0.036(3) 0.063(4) 0.080(5) 0.001(4) -0.019(3) -0.013(3)
O222 0.085(5) 0.043(4) 0.050(4) 0.021(3) 0.008(4) 0.004(4)
O251 0.043(3) 0.045(3) 0.046(3) -0.014(3) -0.007(3) 0.006(3)
O331 0.098(7) 0.079(6) 0.066(5) -0.044(5) -0.028(5) 0.006(5)
O332 0.081(6) 0.097(7) 0.078(6) 0.058(5) -0.030(5) -0.014(5)
O351 0.036(3) 0.048(4) 0.068(4) -0.001(3) -0.016(3) -0.012(3)
O551 0.053(4) 0.063(4) 0.046(4) 0.014(3) 0.012(3) 0.000(3)
O552 0.040(3) 0.037(3) 0.066(4) 0.001(3) -0.013(3) 0.011(3)
C1 0.042(5) 0.030(4) 0.071(6) -0.002(4) -0.027(4) -0.010(4)
C2 0.046(5) 0.027(4) 0.078(7) 0.002(4) 0.014(5) -0.014(4)
C3 0.068(6) 0.029(4) 0.037(4) 0.011(3) 0.003(4) -0.010(4)
C4 0.044(4) 0.025(3) 0.052(5) 0.004(3) -0.009(4) 0.001(3)
C5 0.061(6) 0.024(4) 0.052(5) -0.009(4) -0.012(4) 0.000(4)
C6 0.035(4) 0.047(5) 0.039(4) 0.008(4) 0.014(3) 0.005(4)
C7 0.038(4) 0.045(4) 0.035(4) -0.004(3) 0.011(3) 0.015(4)
C8 0.054(5) 0.072(6) 0.029(4) -0.015(4) 0.005(4) 0.025(5)
C9 0.060(6) 0.103(9) 0.022(4) 0.009(5) 0.019(4) 0.038(6)
C10 0.057(6) 0.059(6) 0.044(5) 0.026(5) 0.031(5) 0.014(5)
C11 0.038(5) 0.052(5) 0.075(7) -0.002(5) 0.024(5) -0.001(4)
C12 0.051(5) 0.051(5) 0.052(5) 0.000(4) 0.003(4) 0.012(4)
C13 0.071(8) 0.121(12) 0.066(7) -0.052(8) -0.018(6) 0.015(8)
C14 0.097(11) 0.167(17) 0.039(6) 0.018(8) 0.008(6) 0.058(11)
C15 0.085(8) 0.065(7) 0.111(10) 0.050(7) 0.053(8) 0.034(7)
C111 0.037(4) 0.031(4) 0.024(3) 0.003(3) -0.001(3) 0.002(3)
C141 0.030(3) 0.030(4) 0.024(3) 0.006(3) 0.001(3) 0.002(3)
C221 0.038(4) 0.037(4) 0.049(5) 0.003(4) 0.002(4) -0.002(3)
C222 0.042(4) 0.045(5) 0.042(5) -0.003(4) -0.001(4) 0.002(4)
C251 0.031(3) 0.028(3) 0.031(4) -0.002(3) -0.004(3) 0.000(3)
C331 0.045(5) 0.075(7) 0.039(5) -0.008(5) -0.007(4) 0.014(5)
C332 0.041(5) 0.064(6) 0.045(5) 0.014(5) -0.012(4) 0.001(4)
C351 0.035(4) 0.041(4) 0.036(4) -0.007(3) -0.010(3) 0.005(3)
C551 0.030(4) 0.040(4) 0.055(5) 0.002(4) -0.009(4) 0.000(3)
C552 0.031(4) 0.036(4) 0.039(4) 0.001(3) 0.000(3) 0.001(3)
C900 0.101(17) 0.100(16) 0.29(2) 0.020(19) 0.037(18) 0.008(16)

loop_
_atom_type_symbol
_atom_type_scat_dispersion_real
_atom_type_scat_dispersion_imag
_atom_type_scat_Cromer_Mann_a1
_atom_type_scat_Cromer_Mann_b1
_atom_type_scat_Cromer_Mann_a2
_atom_type_scat_Cromer_Mann_b2
_atom_type_scat_Cromer_Mann_a3
_atom_type_scat_Cromer_Mann_b3
_atom_type_scat_Cromer_Mann_a4
_atom_type_scat_Cromer_Mann_b4
_atom_type_scat_Cromer_Mann_c
_atom_type_scat_source
C 0.0033 0.0016 2.3100 20.8439 1.0200 10.2075 1.5886 0.5687 0.8650 51.6512 0.2156 'International Tables Vol C 4.2.6.8 and 6.1.1.4'
H 0.0000 0.0000 0.4930 10.5109 0.3229 26.1257 0.1402 3.1424 0.0408 57.7998 0.0030 'International Tables Vol C 4.2.6.8 and 6.1.1.4'
O 0.0106 0.0060 3.0485 13.2771 2.2868 5.7011 1.5463 0.3239 0.8670 32.9089 0.2508 'International Tables Vol C 4.2.6.8 and 6.1.1.4'
Mo -1.6832 0.6857 3.7025 0.2772 17.2356 1.0958 12.8876 11.0040 3.7429 61.6584 4.3875 'International Tables Vol C 4.2.6.8 and 6.1.1.4'
Ir -1.4442 7.9887 27.3049 1.5928 16.7296 8.8655 15.6115 0.4179 5.8338 45.0011 11.4722 'International Tables Vol C 4.2.6.8 and 6.1.1.4'
Cl 0.1484 0.1585 11.4604 0.0104 7.1964 1.1662 6.2556 18.5194 1.6455 47.7784 -9.5574 'International Tables Vol C 4.2.6.8 and 6.1.1.4'

loop_
_exptl_crystal_face_index_h
_exptl_crystal_face_index_k
_exptl_crystal_face_index_l
_exptl_crystal_face_perp_dist
0 0 -1 0.050
0 0 1 0.080
-1 0 0 0.090
1 0 0 0.100
0 -1 0 0.020
0 1 0 0.020
-1 0 2 0.073

loop_
_geom_angle_atom_site_label_1
_geom_angle_site_symmetry_1
_geom_angle_atom_site_label_2
_geom_angle_atom_site_label_3
_geom_angle
_geom_angle_publ_flag
Ir3 . Ir2 Ir4 59.182(11) yes
Ir3 . Ir2 Ir5 59.766(11) yes
Ir4 . Ir2 Ir5 108.914(13) yes
Ir3 . Ir2 Mo1 59.570(14) yes
Ir4 . Ir2 Mo1 58.348(15) yes
Ir5 . Ir2 Mo1 61.515(15) yes
Ir3 . Ir2 C221 151.6(3) yes
Ir4 . Ir2 C221 92.5(3) yes
Ir5 . Ir2 C221 137.7(3) yes
Mo1 . Ir2 C221 105.2(3) yes
Ir3 . Ir2 C222 91.4(3) yes
Ir4 . Ir2 C222 101.1(3) yes
Ir5 . Ir2 C222 113.2(3) yes
Mo1 . Ir2 C222 149.8(3) yes
C221 . Ir2 C222 97.0(4) yes
Ir3 . Ir2 C251 109.7(2) yes
Ir4 . Ir2 C251 154.4(2) yes
Ir5 . Ir2 C251 51.4(2) yes
Mo1 . Ir2 C251 96.0(2) yes
C221 . Ir2 C251 95.0(3) yes
C222 . Ir2 C251 102.2(3) yes
Ir2 . Ir3 Ir4 60.844(11) yes
Ir2 . Ir3 Ir5 60.503(10) yes
Ir4 . Ir3 Ir5 110.882(13) yes
Ir2 . Ir3 Mo1 62.235(15) yes
Ir4 . Ir3 Mo1 59.749(15) yes
Ir5 . Ir3 Mo1 62.692(15) yes
Ir2 . Ir3 C331 149.7(3) yes
Ir4 . Ir3 C331 89.0(3) yes
Ir5 . Ir3 C331 137.7(3) yes
Mo1 . Ir3 C331 101.6(3) yes
Ir2 . Ir3 C332 97.0(3) yes
Ir4 . Ir3 C332 114.2(3) yes
Ir5 . Ir3 C332 106.0(3) yes
Mo1 . Ir3 C332 159.1(3) yes
C331 . Ir3 C332 98.2(5) yes
Ir2 . Ir3 C351 110.6(2) yes
Ir4 . Ir3 C351 140.3(2) yes
Ir5 . Ir3 C351 50.2(2) yes
Mo1 . Ir3 C351 81.6(2) yes
C331 . Ir3 C351 90.4(4) yes
C332 . Ir3 C351 105.1(4) yes
Ir2 . Ir4 Ir3 59.974(10) yes
Ir2 . Ir4 Mo1 62.455(15) yes
Ir3 . Ir4 Mo1 61.253(15) yes
Ir2 . Ir4 C6 116.4(2) yes
Ir3 . Ir4 C6 156.0(2) yes
Mo1 . Ir4 C6 140.9(2) yes
Ir2 . Ir4 C7 151.1(2) yes
Ir3 . Ir4 C7 148.7(2) yes
Mo1 . Ir4 C7 125.6(2) yes
C6 . Ir4 C7 37.7(3) yes
Ir2 . Ir4 C8 161.9(3) yes
Ir3 . Ir4 C8 112.6(3) yes
Mo1 . Ir4 C8 130.8(3) yes
C6 . Ir4 C8 62.9(4) yes
C7 . Ir4 C8 37.4(3) yes
Ir2 . Ir4 C9 124.7(3) yes
Ir3 . Ir4 C9 98.9(3) yes
Mo1 . Ir4 C9 153.9(3) yes
C6 . Ir4 C9 62.5(4) yes
C7 . Ir4 C9 62.5(3) yes
Ir2 . Ir4 C10 105.2(3) yes
Ir3 . Ir4 C10 118.3(3) yes
Mo1 . Ir4 C10 166.7(3) yes
C6 . Ir4 C10 37.8(3) yes
C7 . Ir4 C10 62.6(3) yes
Ir2 . Ir4 C141 78.1(2) yes
Ir3 . Ir4 C141 109.6(2) yes
Mo1 . Ir4 C141 49.3(2) yes
C6 . Ir4 C141 91.6(3) yes
C7 . Ir4 C141 88.5(3) yes
C8 . Ir4 C9 37.6(4) yes
C8 . Ir4 C10 62.3(4) yes
C9 . Ir4 C10 36.7(4) yes
C8 . Ir4 C141 119.6(3) yes
C9 . Ir4 C141 150.5(3) yes
C10 . Ir4 C141 126.2(4) yes
Ir2 . Ir5 Ir3 59.731(11) yes
Ir2 . Ir5 Mo1 60.812(14) yes
Ir3 . Ir5 Mo1 59.318(15) yes
Ir2 . Ir5 C251 47.5(2) yes
Ir3 . Ir5 C251 105.9(2) yes
Mo1 . Ir5 C251 92.79(19) yes
Ir2 . Ir5 C351 107.6(2) yes
Ir3 . Ir5 C351 48.1(2) yes
Mo1 . Ir5 C351 78.3(2) yes
C251 . Ir5 C351 153.5(3) yes
Ir2 . Ir5 C551 132.1(2) yes
Ir3 . Ir5 C551 143.1(3) yes
Mo1 . Ir5 C551 94.0(3) yes
C251 . Ir5 C551 99.9(3) yes
C351 . Ir5 C551 105.6(4) yes
Ir2 . Ir5 C552 113.6(2) yes
Ir3 . Ir5 C552 106.7(3) yes
Mo1 . Ir5 C552 166.0(3) yes
C251 . Ir5 C552 91.3(3) yes
C351 . Ir5 C552 92.2(3) yes
C551 . Ir5 C552 98.4(4) yes
Ir5 . Mo1 Ir2 57.672(14) yes
Ir5 . Mo1 Ir3 57.990(14) yes
Ir2 . Mo1 Ir3 58.196(15) yes
Ir5 . Mo1 Ir4 106.46(2) yes
Ir2 . Mo1 Ir4 59.197(15) yes
Ir3 . Mo1 Ir4 58.998(15) yes
Ir5 . Mo1 C1 99.3(2) yes
Ir2 . Mo1 C1 145.2(2) yes
Ir3 . Mo1 C1 87.9(2) yes
Ir4 . Mo1 C1 112.3(3) yes
Ir5 . Mo1 C2 90.1(2) yes
Ir2 . Mo1 C2 147.4(2) yes
Ir3 . Mo1 C2 111.1(3) yes
Ir4 . Mo1 C2 146.3(3) yes
C1 . Mo1 C2 34.6(4) yes
Ir5 . Mo1 C3 114.8(3) yes
Ir2 . Mo1 C3 152.1(2) yes
Ir3 . Mo1 C3 144.8(2) yes
Ir4 . Mo1 C3 138.5(3) yes
C1 . Mo1 C3 58.0(3) yes
Ir5 . Mo1 C4 147.9(2) yes
Ir2 . Mo1 C4 152.5(2) yes
Ir3 . Mo1 C4 134.8(2) yes
Ir4 . Mo1 C4 103.7(2) yes
C1 . Mo1 C4 58.6(3) yes
Ir5 . Mo1 C5 133.6(2) yes
Ir2 . Mo1 C5 148.4(3) yes
Ir3 . Mo1 C5 100.1(2) yes
Ir4 . Mo1 C5 90.5(3) yes
C1 . Mo1 C5 35.3(3) yes
Ir5 . Mo1 C111 78.1(2) yes
Ir2 . Mo1 C111 72.2(2) yes
Ir3 . Mo1 C111 125.6(2) yes
Ir4 . Mo1 C111 113.6(2) yes
C1 . Mo1 C111 132.8(3) yes
Ir5 . Mo1 C141 132.3(2) yes
Ir2 . Mo1 C141 75.6(2) yes
Ir3 . Mo1 C141 106.47(19) yes
Ir4 . Mo1 C141 48.42(19) yes
C1 . Mo1 C141 126.5(3) yes
C2 . Mo1 C3 34.9(3) yes
C2 . Mo1 C4 58.3(3) yes
C3 . Mo1 C4 35.0(3) yes
C2 . Mo1 C5 58.0(4) yes
C3 . Mo1 C5 58.0(3) yes
C4 . Mo1 C5 35.1(3) yes
C2 . Mo1 C111 98.3(3) yes
C3 . Mo1 C111 80.0(3) yes
C4 . Mo1 C111 99.5(3) yes
C5 . Mo1 C111 134.2(3) yes
C2 . Mo1 C141 134.4(3) yes
C3 . Mo1 C141 101.6(3) yes
C4 . Mo1 C141 77.1(3) yes
C5 . Mo1 C141 91.3(3) yes
C111 . Mo1 C141 79.2(3) yes
C900 2_666 Cl900 C900 69.0(12) yes
Mo1 . C1 C2 72.3(5) yes
Mo1 . C1 C5 72.0(5) yes
C2 . C1 C5 107.3(8) yes
Mo1 . C1 H11 126.2 no
C2 . C1 H11 126.2 no
C5 . C1 H11 126.2 no
Mo1 . C2 C1 73.1(5) yes
Mo1 . C2 C3 71.5(5) yes
C1 . C2 C3 108.3(8) yes
Mo1 . C2 H21 125.7 no
C1 . C2 H21 125.7 no
C3 . C2 H21 125.7 no
Mo1 . C3 C2 73.7(5) yes
Mo1 . C3 C4 72.8(5) yes
C2 . C3 C4 109.0(8) yes
Mo1 . C3 H31 125.3 no
C2 . C3 H31 125.3 no
C4 . C3 H31 125.3 no
Mo1 . C4 C3 72.1(5) yes
Mo1 . C4 C5 73.2(5) yes
C3 . C4 C5 107.4(8) yes
Mo1 . C4 H41 126.1 no
C3 . C4 H41 126.1 no
C5 . C4 H41 126.1 no
Mo1 . C5 C1 72.8(5) yes
Mo1 . C5 C4 71.7(5) yes
C1 . C5 C4 108.0(9) yes
Mo1 . C5 H51 125.9 no
C1 . C5 H51 125.8 no
C4 . C5 H51 125.9 no
Ir4 . C6 C7 71.4(5) yes
Ir4 . C6 C10 71.6(5) yes
C7 . C6 C10 107.3(9) yes
Ir4 . C6 C11 127.8(6) yes
C7 . C6 C11 126.6(8) yes
C10 . C6 C11 125.8(9) yes
Ir4 . C7 C6 71.0(4) yes
Ir4 . C7 C8 70.9(5) yes
C6 . C7 C8 107.9(8) yes
Ir4 . C7 C12 128.4(6) yes
C6 . C7 C12 125.6(8) yes
C8 . C7 C12 126.2(9) yes
Ir4 . C8 C7 71.7(4) yes
Ir4 . C8 C9 71.6(5) yes
C7 . C8 C9 107.9(10) yes
Ir4 . C8 C13 129.4(8) yes
C7 . C8 C13 123.3(10) yes
C9 . C8 C13 128.2(10) yes
Ir4 . C9 C8 70.9(5) yes
Ir4 . C9 C10 72.0(5) yes
C8 . C9 C10 108.6(9) yes
Ir4 . C9 C14 129.9(8) yes
C8 . C9 C14 125.9(13) yes
C10 . C9 C14 124.9(13) yes
Ir4 . C10 C6 70.6(4) yes
Ir4 . C10 C9 71.3(5) yes
C6 . C10 C9 108.3(9) yes
Ir4 . C10 C15 128.0(7) yes
C6 . C10 C15 123.0(12) yes
C9 . C10 C15 128.5(11) yes
C6 . C11 H111 109.4 no
C6 . C11 H112 109.5 no
H111 . C11 H112 109.5 no
C6 . C11 H113 109.5 no
H111 . C11 H113 109.5 no
H112 . C11 H113 109.5 no
C7 . C12 H121 109.4 no
C7 . C12 H122 109.5 no
H121 . C12 H122 109.5 no
C7 . C12 H123 109.4 no
H121 . C12 H123 109.5 no
H122 . C12 H123 109.5 no
C8 . C13 H131 109.5 no
C8 . C13 H132 109.5 no
H131 . C13 H132 109.5 no
C8 . C13 H133 109.4 no
H131 . C13 H133 109.5 no
H132 . C13 H133 109.5 no
C9 . C14 H141 108.8 no
C9 . C14 H142 109.8 no
H141 . C14 H142 109.5 no
C9 . C14 H143 109.8 no
H141 . C14 H143 109.5 no
H142 . C14 H143 109.5 no
C10 . C15 H151 109.5 no
C10 . C15 H152 109.5 no
H151 . C15 H152 109.5 no
C10 . C15 H153 109.4 no
H151 . C15 H153 109.5 no
H152 . C15 H153 109.5 no
Mo1 . C111 O111 171.4(7) yes
Ir4 . C141 Mo1 82.3(3) yes
Ir4 . C141 O141 133.0(6) yes
Mo1 . C141 O141 144.7(6) yes
Ir2 . C221 O221 178.6(9) yes
Ir2 . C222 O222 177.7(9) yes
Ir5 . C251 Ir2 81.1(3) yes
Ir5 . C251 O251 135.0(6) yes
Ir2 . C251 O251 143.9(7) yes
Ir3 . C331 O331 177.4(10) yes
Ir3 . C332 O332 179.2(10) yes
Ir5 . C351 Ir3 81.7(3) yes
Ir5 . C351 O351 137.5(7) yes
Ir3 . C351 O351 140.8(7) yes
Ir5 . C551 O551 177.9(8) yes
Ir5 . C552 O552 176.3(7) yes
Cl900 2_666 C900 Cl900 111.0(12) yes
Cl900 2_666 C900 H9001 109.0 no
Cl900 . C900 H9001 109.0 no
Cl900 2_666 C900 H9002 109.2 no
Cl900 . C900 H9002 109.1 no
H9001 . C900 H9002 109.5 no

loop_
_geom_bond_atom_site_label_1
_geom_bond_atom_site_label_2
_geom_bond_site_symmetry_2
_geom_bond_distance
_geom_bond_publ_flag
Ir2 Ir3 . 2.7339(4) yes
Ir2 Ir4 . 2.7576(4) yes
Ir2 Ir5 . 2.7552(4) yes
Ir2 Mo1 . 2.8465(7) yes
Ir2 C221 . 1.887(9) yes
Ir2 C222 . 1.892(10) yes
Ir2 C251 . 2.058(8) yes
Ir3 Ir4 . 2.7118(4) yes
Ir3 Ir5 . 2.7349(4) yes
Ir3 Mo1 . 2.7738(7) yes
Ir3 C331 . 1.878(11) yes
Ir3 C332 . 1.926(10) yes
Ir3 C351 . 2.057(9) yes
Ir4 Mo1 . 2.7329(7) yes
Ir4 C6 . 2.224(8) yes
Ir4 C7 . 2.230(8) yes
Ir4 C8 . 2.219(8) yes
Ir4 C9 . 2.229(8) yes
Ir4 C10 . 2.237(8) yes
Ir4 C141 . 2.063(7) yes
Ir5 Mo1 . 2.8658(7) yes
Ir5 C251 . 2.180(7) yes
Ir5 C351 . 2.125(8) yes
Ir5 C551 . 1.875(10) yes
Ir5 C552 . 1.905(8) yes
Mo1 C1 . 2.354(8) yes
Mo1 C2 . 2.344(8) yes
Mo1 C3 . 2.316(8) yes
Mo1 C4 . 2.325(8) yes
Mo1 C5 . 2.344(8) yes
Mo1 C111 . 2.011(7) yes
Mo1 C141 . 2.091(7) yes
Cl900 C900 2_666 1.777(17) yes
Cl900 C900 . 1.760(18) yes
O111 C111 . 1.136(9) yes
O141 C141 . 1.168(9) yes
O221 C221 . 1.132(11) yes
O222 C222 . 1.132(11) yes
O251 C251 . 1.143(9) yes
O331 C331 . 1.131(13) yes
O332 C332 . 1.118(12) yes
O351 C351 . 1.160(10) yes
O551 C551 . 1.144(11) yes
O552 C552 . 1.126(10) yes
C1 C2 . 1.398(15) yes
C1 C5 . 1.424(13) yes
C1 H11 . 0.950 no
C2 C3 . 1.396(14) yes
C2 H21 . 0.950 no
C3 C4 . 1.397(13) yes
C3 H31 . 0.950 no
C4 C5 . 1.408(12) yes
C4 H41 . 0.950 no
C5 H51 . 0.950 no
C6 C7 . 1.437(13) yes
C6 C10 . 1.443(13) yes
C6 C11 . 1.476(14) yes
C7 C8 . 1.428(13) yes
C7 C12 . 1.506(13) yes
C8 C9 . 1.432(16) yes
C8 C13 . 1.493(17) yes
C9 C10 . 1.407(17) yes
C9 C14 . 1.492(15) yes
C10 C15 . 1.488(16) yes
C11 H111 . 0.950 no
C11 H112 . 0.950 no
C11 H113 . 0.950 no
C12 H121 . 0.950 no
C12 H122 . 0.950 no
C12 H123 . 0.950 no
C13 H131 . 0.950 no
C13 H132 . 0.950 no
C13 H133 . 0.950 no
C14 H141 . 0.950 no
C14 H142 . 0.950 no
C14 H143 . 0.950 no
C15 H151 . 0.950 no
C15 H152 . 0.950 no
C15 H153 . 0.950 no
C900 H9001 . 0.950 no
C900 H9002 . 0.950 no

loop_
_geom_hbond_atom_site_label_D
_geom_hbond_atom_site_label_H
_geom_hbond_atom_site_label_A
_geom_hbond_site_symmetry_A
_geom_hbond_angle_DHA
_geom_hbond_distance_DH
_geom_hbond_distance_HA
_geom_hbond_distance_DA
_geom_hbond_publ_flag
C4 H41 O141 2_656 175 0.95 2.53 3.478(15) yes
C11 H113 O141 . 139 0.95 2.35 3.135(15) yes
C12 H123 O141 . 138 0.95 2.41 3.177(15) yes
C900 H9001 O351 4_556 126 0.95 2.22 2.883(15) yes
